data_7230038
loop_
_publ_author_name
'Fan, Qiangwen'
'Duan, Xiaowei'
'Yan, Hong'

_publ_section_title
;
 Solid state [2 + 2] photocycloaddition for constructing dimers of
 N,N&#x2032;-diacyl-1,4-dihydropyrazines based on thiourea-induced
 assembly
;
_journal_issue 8
_journal_name_full CrystEngComm
_journal_page_first 1151
_journal_paper_doi 10.1039/C7CE01996C
_journal_volume 20
_journal_year 2018
_chemical_formula_sum 'C16 H20 N4 O4'
_chemical_formula_weight 332.36
_space_group_crystal_system orthorhombic
_space_group_IT_number 33
_space_group_name_Hall 'P 2c -2n'
_space_group_name_H-M_alt 'P n a 21'
_symmetry_space_group_name_Hall 'P 2c -2n'
_symmetry_space_group_name_H-M 'P n a 21'
_atom_sites_solution_hydrogens geom
_audit_creation_method SHELXL-2018/1
_audit_update_record
;
2018-01-12 deposited with the CCDC.
2018-01-25 downloaded from the CCDC.
;
_cell_angle_alpha 90
_cell_angle_beta 90
_cell_angle_gamma 90
_cell_formula_units_Z 8
_cell_length_a 12.177(2)
_cell_length_b 10.283(2)
_cell_length_c 24.918(5)
_cell_measurement_reflns_used 6882
_cell_measurement_temperature 113(2)
_cell_measurement_theta_max 27.9624
_cell_measurement_theta_min 2.1425
_cell_volume 3120.1(10)
_computing_structure_refinement 'SHELXL-2018/1 (Sheldrick, 2018)'
_diffrn_ambient_temperature 113(2)
_diffrn_measured_fraction_theta_full 0.995
_diffrn_measured_fraction_theta_max 0.995
_diffrn_measurement_device_type 'rigaku saturn'
_diffrn_measurement_method '\w scans'
_diffrn_radiation_monochromator confocal
_diffrn_radiation_source 'rotating anode'
_diffrn_radiation_type MoK\a
_diffrn_radiation_wavelength 0.71073
_diffrn_reflns_av_R_equivalents 0.1024
_diffrn_reflns_av_unetI/netI 0.1093
_diffrn_reflns_Laue_measured_fraction_full 0.995
_diffrn_reflns_Laue_measured_fraction_max 0.995
_diffrn_reflns_limit_h_max 14
_diffrn_reflns_limit_h_min -14
_diffrn_reflns_limit_k_max 12
_diffrn_reflns_limit_k_min -12
_diffrn_reflns_limit_l_max 29
_diffrn_reflns_limit_l_min -29
_diffrn_reflns_number 19157
_diffrn_reflns_point_group_measured_fraction_full 0.937
_diffrn_reflns_point_group_measured_fraction_max 0.937
_diffrn_reflns_theta_full 25.020
_diffrn_reflns_theta_max 25.020
_diffrn_reflns_theta_min 2.143
_exptl_absorpt_coefficient_mu 0.104
_exptl_absorpt_correction_type multi-scan
_exptl_absorpt_process_details crystalclear
_exptl_crystal_colour colourless
_exptl_crystal_density_diffrn 1.415
_exptl_crystal_description Prism
_exptl_crystal_F_000 1408
_exptl_crystal_size_max 0.200
_exptl_crystal_size_mid 0.180
_exptl_crystal_size_min 0.120
_exptl_transmission_factor_max 0.7452
_exptl_transmission_factor_min 0.5951
_refine_diff_density_max 0.507
_refine_diff_density_min -0.443
_refine_diff_density_rms 0.100
_refine_ls_abs_structure_details
;
 Flack x determined using 1096 quotients [(I+)-(I-)]/[(I+)+(I-)]
 (Parsons, Flack and Wagner, Acta Cryst. B69 (2013) 249-259).
;
_refine_ls_abs_structure_Flack -0.2(10)
_refine_ls_extinction_coef 0.024(3)
_refine_ls_extinction_expression Fc^*^=kFc[1+0.001xFc^2^\l^3^/sin(2\q)]^-1/4^
_refine_ls_extinction_method 'SHELXL-2018/1 (Sheldrick 2018)'
_refine_ls_goodness_of_fit_ref 1.052
_refine_ls_hydrogen_treatment constr
_refine_ls_matrix_type full
_refine_ls_number_parameters 442
_refine_ls_number_reflns 5155
_refine_ls_number_restraints 1
_refine_ls_restrained_S_all 1.052
_refine_ls_R_factor_all 0.0850
_refine_ls_R_factor_gt 0.0732
_refine_ls_shift/su_max 0.000
_refine_ls_shift/su_mean 0.000
_refine_ls_structure_factor_coef Fsqd
_refine_ls_weighting_details 'w=1/[\s^2^(Fo^2^)+(0.0995P)^2^] where P=(Fo^2^+2Fc^2^)/3'
_refine_ls_weighting_scheme calc
_refine_ls_wR_factor_gt 0.1818
_refine_ls_wR_factor_ref 0.1908
_reflns_Friedel_coverage 0.838
_reflns_Friedel_fraction_full 0.876
_reflns_Friedel_fraction_max 0.877
_reflns_number_gt 3964
_reflns_number_total 5155
_reflns_threshold_expression 'I > 2\s(I)'
_cod_data_source_file c7ce01996c1.cif
_cod_data_source_block 4
_cod_depositor_comments 'Adding full bibliography for 7230035--7230039.cif.'
_cod_database_code 7230038
_shelx_shelxl_version_number 2018/1
_shelx_space_group_comment
;
The symmetry employed for this shelxl refinement is uniquely defined
by the following loop, which should always be used as a source of
symmetry information in preference to the above space-group names.
They are only intended as comments.
;
_shelx_estimated_absorpt_t_min 0.980
_shelx_estimated_absorpt_t_max 0.988

loop_
_space_group_symop_operation_xyz
'x, y, z'
'-x, -y, z+1/2'
'-x+1/2, y+1/2, z+1/2'
'x+1/2, -y+1/2, z'

loop_
_atom_site_label
_atom_site_type_symbol
_atom_site_fract_x
_atom_site_fract_y
_atom_site_fract_z
_atom_site_U_iso_or_equiv
_atom_site_adp_type
_atom_site_occupancy
_atom_site_site_symmetry_order
_atom_site_calc_flag
_atom_site_refinement_flags_posn
_atom_site_refinement_flags_adp
O1 O 0.6833(4) 0.3024(4) 0.0089(2) 0.0261(12) Uani 1 1 d . .
O2 O 0.2283(4) 0.7252(5) -0.0158(2) 0.0311(13) Uani 1 1 d . .
O3 O 0.3142(4) 0.7519(4) 0.1113(2) 0.0244(12) Uani 1 1 d . .
O4 O 0.7057(4) 0.2619(5) 0.15999(18) 0.0249(12) Uani 1 1 d . .
O5 O 0.4112(4) 0.2524(4) 0.26432(19) 0.0217(11) Uani 1 1 d . .
O6 O 0.0198(4) -0.2394(4) 0.21618(19) 0.0229(11) Uani 1 1 d . .
O7 O 0.0419(4) -0.1988(4) 0.3691(2) 0.0260(11) Uani 1 1 d . .
O8 O 0.4931(4) 0.2275(5) 0.3943(2) 0.0307(13) Uani 1 1 d . .
N1 N 0.5171(4) 0.3981(5) 0.0145(2) 0.0155(12) Uani 1 1 d . .
N2 N 0.3902(4) 0.6299(5) 0.0063(2) 0.0177(13) Uani 1 1 d . .
N3 N 0.4066(4) 0.5648(5) 0.1180(2) 0.0160(12) Uani 1 1 d . .
N4 N 0.6080(4) 0.4265(5) 0.1214(2) 0.0157(12) Uani 1 1 d . .
N5 N 0.3164(4) 0.0631(5) 0.2577(2) 0.0158(11) Uani 1 1 d . .
N6 N 0.1127(4) -0.0758(5) 0.2551(2) 0.0160(12) Uani 1 1 d . .
N7 N 0.2077(4) -0.1023(5) 0.3624(2) 0.0183(12) Uani 1 1 d . .
N8 N 0.3348(4) 0.1311(5) 0.3688(2) 0.0201(13) Uani 1 1 d . .
C1 C 0.5266(6) 0.1642(6) -0.0028(3) 0.0296(17) Uani 1 1 d . .
H1A H 0.500179 0.161338 -0.039938 0.044 Uiso 1 1 calc R U
H1B H 0.464397 0.154120 0.021788 0.044 Uiso 1 1 calc R U
H1C H 0.579167 0.093389 0.003056 0.044 Uiso 1 1 calc R U
C2 C 0.5818(6) 0.2920(7) 0.0074(3) 0.0224(16) Uani 1 1 d . .
C3 C 0.5733(5) 0.5201(6) 0.0260(3) 0.0179(14) Uani 1 1 d . .
H3 H 0.637055 0.536565 0.001698 0.021 Uiso 1 1 calc R U
C4 C 0.4951(5) 0.6391(6) 0.0309(3) 0.0159(14) Uani 1 1 d . .
H4 H 0.533509 0.719514 0.018416 0.019 Uiso 1 1 calc R U
C5 C 0.3448(5) 0.5041(6) 0.0016(3) 0.0230(15) Uani 1 1 d . .
H5 H 0.268253 0.497135 -0.005118 0.028 Uiso 1 1 calc R U
C6 C 0.4018(5) 0.3959(6) 0.0059(3) 0.0195(15) Uani 1 1 d . .
H6 H 0.365083 0.314632 0.003306 0.023 Uiso 1 1 calc R U
C7 C 0.3261(6) 0.7377(7) -0.0040(3) 0.0233(17) Uani 1 1 d . .
C8 C 0.3817(6) 0.8681(6) 0.0003(3) 0.0276(18) Uani 1 1 d . .
H8A H 0.331204 0.936334 -0.011769 0.041 Uiso 1 1 calc R U
H8B H 0.447633 0.868813 -0.022308 0.041 Uiso 1 1 calc R U
H8C H 0.402527 0.884119 0.037684 0.041 Uiso 1 1 calc R U
C9 C 0.2123(5) 0.5709(7) 0.1444(3) 0.0243(16) Uani 1 1 d . .
H9A H 0.152170 0.634030 0.146643 0.036 Uiso 1 1 calc R U
H9B H 0.227026 0.535204 0.180159 0.036 Uiso 1 1 calc R U
H9C H 0.191453 0.500235 0.120040 0.036 Uiso 1 1 calc R U
C10 C 0.3125(5) 0.6362(6) 0.1238(3) 0.0183(15) Uani 1 1 d . .
C11 C 0.5025(5) 0.6286(6) 0.0941(3) 0.0149(14) Uani 1 1 d . .
H11 H 0.521141 0.713081 0.111757 0.018 Uiso 1 1 calc R U
C12 C 0.6026(5) 0.5386(6) 0.0872(2) 0.0142(13) Uani 1 1 d . .
H12 H 0.671776 0.590340 0.090701 0.017 Uiso 1 1 calc R U
C13 C 0.5100(5) 0.3735(6) 0.1401(3) 0.0164(14) Uani 1 1 d . .
H13 H 0.510804 0.288561 0.155057 0.020 Uiso 1 1 calc R U
C14 C 0.4157(5) 0.4374(6) 0.1376(3) 0.0189(14) Uani 1 1 d . .
H14 H 0.351088 0.394922 0.149780 0.023 Uiso 1 1 calc R U
C15 C 0.7059(5) 0.3617(6) 0.1320(3) 0.0166(15) Uani 1 1 d . .
C16 C 0.8091(5) 0.4169(6) 0.1101(3) 0.0188(15) Uani 1 1 d . .
H16A H 0.871234 0.362110 0.120806 0.028 Uiso 1 1 calc R U
H16B H 0.819665 0.505031 0.124124 0.028 Uiso 1 1 calc R U
H16C H 0.804714 0.420000 0.070833 0.028 Uiso 1 1 calc R U
C17 C 0.5110(5) 0.0696(6) 0.2313(3) 0.0262(17) Uani 1 1 d . .
H17A H 0.571704 0.131834 0.228735 0.039 Uiso 1 1 calc R U
H17B H 0.495364 0.033642 0.195705 0.039 Uiso 1 1 calc R U
H17C H 0.531477 -0.001050 0.255774 0.039 Uiso 1 1 calc R U
C18 C 0.4099(5) 0.1378(6) 0.2525(3) 0.0183(15) Uani 1 1 d . .
C19 C 0.3064(5) -0.0641(6) 0.2385(3) 0.0170(14) Uani 1 1 d . .
H19 H 0.370658 -0.107636 0.226505 0.020 Uiso 1 1 calc R U
C20 C 0.2123(5) -0.1264(6) 0.2363(3) 0.0193(15) Uani 1 1 d . .
H20 H 0.211777 -0.211053 0.221097 0.023 Uiso 1 1 calc R U
C21 C 0.1206(5) 0.0381(6) 0.2895(3) 0.0185(15) Uani 1 1 d . .
H21 H 0.051774 0.090674 0.286448 0.022 Uiso 1 1 calc R U
C22 C 0.2216(5) 0.1274(6) 0.2813(3) 0.0166(15) Uani 1 1 d . .
H22 H 0.203110 0.211662 0.263388 0.020 Uiso 1 1 calc R U
C23 C 0.0178(5) -0.1405(7) 0.2436(3) 0.0183(15) Uani 1 1 d . .
C24 C -0.0861(5) -0.0844(7) 0.2668(3) 0.0224(16) Uani 1 1 d . .
H24A H -0.148430 -0.139887 0.256988 0.034 Uiso 1 1 calc R U
H24B H -0.097669 0.003239 0.252428 0.034 Uiso 1 1 calc R U
H24C H -0.079876 -0.080212 0.305936 0.034 Uiso 1 1 calc R U
C25 C 0.1965(6) -0.3337(7) 0.3832(3) 0.0291(18) Uani 1 1 d . .
H25A H 0.141022 -0.401284 0.389014 0.044 Uiso 1 1 calc R U
H25B H 0.241760 -0.324599 0.415467 0.044 Uiso 1 1 calc R U
H25C H 0.243183 -0.358106 0.352753 0.044 Uiso 1 1 calc R U
C26 C 0.1417(5) -0.2092(6) 0.3715(3) 0.0169(14) Uani 1 1 d . .
C27 C 0.1514(5) 0.0206(5) 0.3502(2) 0.0157(13) Uani 1 1 d . .
H27 H 0.088107 0.037850 0.374804 0.019 Uiso 1 1 calc R U
C28 C 0.2270(5) 0.1380(6) 0.3440(3) 0.0169(14) Uani 1 1 d . .
H28 H 0.188130 0.218525 0.356147 0.020 Uiso 1 1 calc R U
C29 C 0.3811(5) 0.0062(6) 0.3735(3) 0.0198(14) Uani 1 1 d . .
H29 H 0.458012 -0.001627 0.379019 0.024 Uiso 1 1 calc R U
C30 C 0.3211(5) -0.1000(6) 0.3705(3) 0.0200(15) Uani 1 1 d . .
H30 H 0.357753 -0.181121 0.374023 0.024 Uiso 1 1 calc R U
C31 C 0.3984(6) 0.2368(7) 0.3803(3) 0.0222(16) Uani 1 1 d . .
C32 C 0.3430(6) 0.3680(6) 0.3760(3) 0.0252(17) Uani 1 1 d . .
H32A H 0.285651 0.374907 0.403493 0.038 Uiso 1 1 calc R U
H32B H 0.309933 0.377236 0.340382 0.038 Uiso 1 1 calc R U
H32C H 0.397446 0.436938 0.381476 0.038 Uiso 1 1 calc R U

loop_
_atom_site_aniso_label
_atom_site_aniso_U_11
_atom_site_aniso_U_22
_atom_site_aniso_U_33
_atom_site_aniso_U_23
_atom_site_aniso_U_13
_atom_site_aniso_U_12
O1 0.024(3) 0.023(3) 0.031(3) -0.004(2) 0.006(2) 0.007(2)
O2 0.023(3) 0.043(3) 0.028(3) -0.003(2) -0.011(2) 0.017(2)
O3 0.030(3) 0.018(2) 0.025(2) 0.000(2) 0.008(2) 0.0007(19)
O4 0.028(3) 0.022(3) 0.025(3) 0.008(2) -0.003(2) -0.0020(19)
O5 0.029(3) 0.015(2) 0.021(2) 0.000(2) -0.002(2) -0.0062(18)
O6 0.026(3) 0.020(2) 0.023(3) -0.004(2) 0.003(2) -0.0104(19)
O7 0.018(3) 0.029(3) 0.031(3) 0.006(2) -0.004(2) -0.006(2)
O8 0.027(3) 0.031(3) 0.034(3) 0.004(2) -0.007(3) -0.003(2)
N1 0.012(3) 0.018(3) 0.017(3) -0.004(2) 0.001(2) 0.000(2)
N2 0.021(3) 0.017(3) 0.015(3) 0.002(2) -0.002(2) 0.005(2)
N3 0.007(3) 0.018(3) 0.022(3) 0.002(2) 0.000(2) -0.005(2)
N4 0.014(3) 0.017(3) 0.016(3) 0.003(2) 0.001(2) 0.000(2)
N5 0.018(3) 0.015(3) 0.015(3) 0.003(2) 0.007(2) -0.004(2)
N6 0.011(3) 0.015(3) 0.022(3) -0.004(2) -0.002(2) -0.002(2)
N7 0.020(3) 0.014(3) 0.021(3) -0.001(2) 0.000(2) -0.002(2)
N8 0.016(3) 0.016(3) 0.028(3) 0.004(2) -0.001(3) 0.003(2)
C1 0.034(4) 0.014(3) 0.040(4) -0.007(3) 0.007(4) -0.004(3)
C2 0.024(4) 0.028(4) 0.015(3) -0.011(3) 0.004(3) 0.008(3)
C3 0.019(4) 0.016(3) 0.018(3) 0.001(3) -0.002(3) 0.001(3)
C4 0.014(3) 0.017(3) 0.016(3) 0.004(3) -0.002(3) 0.003(2)
C5 0.013(3) 0.030(4) 0.026(3) -0.001(3) 0.007(3) 0.005(3)
C6 0.022(4) 0.020(3) 0.017(3) -0.003(3) 0.007(3) -0.009(3)
C7 0.033(5) 0.018(4) 0.019(4) -0.001(3) -0.001(3) 0.003(3)
C8 0.037(5) 0.027(4) 0.018(4) 0.004(3) 0.003(3) 0.018(3)
C9 0.011(3) 0.031(4) 0.031(4) -0.003(3) 0.008(3) -0.002(3)
C10 0.016(4) 0.022(4) 0.017(3) -0.002(3) 0.005(3) 0.005(3)
C11 0.011(3) 0.016(3) 0.018(3) 0.003(3) 0.003(2) 0.002(2)
C12 0.010(3) 0.014(3) 0.018(3) 0.003(3) -0.004(3) -0.002(2)
C13 0.017(4) 0.018(3) 0.015(3) 0.001(3) -0.002(3) -0.003(2)
C14 0.015(3) 0.019(3) 0.022(3) 0.003(3) 0.007(3) 0.001(3)
C15 0.020(4) 0.013(3) 0.017(4) 0.000(3) -0.003(3) -0.004(2)
C16 0.016(4) 0.021(3) 0.019(3) 0.002(3) -0.003(3) 0.008(3)
C17 0.023(4) 0.021(4) 0.034(4) -0.003(3) -0.001(3) -0.008(3)
C18 0.018(4) 0.021(4) 0.015(3) 0.003(3) -0.002(3) 0.001(3)
C19 0.023(4) 0.011(3) 0.018(3) -0.002(3) 0.000(3) 0.005(2)
C20 0.015(3) 0.018(3) 0.025(4) -0.003(3) 0.005(3) 0.000(2)
C21 0.020(4) 0.015(3) 0.021(3) 0.001(3) 0.007(3) 0.001(3)
C22 0.016(4) 0.014(3) 0.019(3) -0.002(3) -0.002(3) 0.000(2)
C23 0.015(4) 0.023(4) 0.017(4) 0.006(3) -0.001(3) -0.006(2)
C24 0.014(3) 0.026(4) 0.028(4) 0.002(3) 0.002(3) 0.003(3)
C25 0.027(4) 0.029(4) 0.031(4) -0.005(4) -0.004(3) -0.009(3)
C26 0.018(4) 0.017(3) 0.016(3) -0.002(3) 0.000(3) -0.005(3)
C27 0.016(3) 0.011(3) 0.020(3) -0.003(2) 0.004(3) 0.002(3)
C28 0.012(3) 0.014(3) 0.024(4) 0.002(3) -0.004(3) 0.001(2)
C29 0.022(4) 0.016(3) 0.022(3) 0.005(3) -0.011(3) 0.007(3)
C30 0.013(3) 0.021(3) 0.026(4) 0.005(3) -0.003(3) 0.003(3)
C31 0.032(5) 0.024(4) 0.011(3) -0.001(3) -0.006(3) -0.006(3)
C32 0.034(4) 0.018(3) 0.024(4) 0.001(3) 0.000(4) -0.002(3)

loop_
_atom_type_symbol
_atom_type_description
_atom_type_scat_dispersion_real
_atom_type_scat_dispersion_imag
_atom_type_scat_source
C C 0.0033 0.0016 'International Tables Vol C Tables 4.2.6.8 and 6.1.1.4'
H H 0.0000 0.0000 'International Tables Vol C Tables 4.2.6.8 and 6.1.1.4'
N N 0.0061 0.0033 'International Tables Vol C Tables 4.2.6.8 and 6.1.1.4'
O O 0.0106 0.0060 'International Tables Vol C Tables 4.2.6.8 and 6.1.1.4'

loop_
_geom_angle_atom_site_label_1
_geom_angle_atom_site_label_2
_geom_angle_atom_site_label_3
_geom_angle
C2 N1 C6 122.8(5)
C2 N1 C3 116.4(5)
C6 N1 C3 120.5(5)
C7 N2 C5 119.9(6)
C7 N2 C4 122.4(5)
C5 N2 C4 116.7(5)
C10 N3 C14 122.1(5)
C10 N3 C11 118.0(5)
C14 N3 C11 119.7(5)
C13 N4 C15 118.9(5)
C13 N4 C12 118.3(5)
C15 N4 C12 122.5(5)
C18 N5 C19 124.1(5)
C18 N5 C22 116.1(5)
C19 N5 C22 119.6(5)
C23 N6 C20 118.9(6)
C23 N6 C21 124.9(5)
C20 N6 C21 116.0(5)
C26 N7 C30 124.5(5)
C26 N7 C27 116.5(5)
C30 N7 C27 118.5(5)
C31 N8 C29 118.8(6)
C31 N8 C28 124.3(5)
C29 N8 C28 116.2(5)
C2 C1 H1A 109.5
C2 C1 H1B 109.5
H1A C1 H1B 109.5
C2 C1 H1C 109.5
H1A C1 H1C 109.5
H1B C1 H1C 109.5
O1 C2 N1 120.4(6)
O1 C2 C1 121.8(6)
N1 C2 C1 117.8(6)
N1 C3 C4 113.9(5)
N1 C3 C12 113.6(5)
C4 C3 C12 88.2(5)
N1 C3 H3 113.0
C4 C3 H3 113.0
C12 C3 H3 113.0
N2 C4 C3 117.7(5)
N2 C4 C11 118.5(5)
C3 C4 C11 89.4(5)
N2 C4 H4 109.9
C3 C4 H4 109.9
C11 C4 H4 109.9
C6 C5 N2 124.1(6)
C6 C5 H5 117.9
N2 C5 H5 117.9
C5 C6 N1 121.3(6)
C5 C6 H6 119.3
N1 C6 H6 119.3
O2 C7 N2 120.5(6)
O2 C7 C8 122.9(6)
N2 C7 C8 116.6(7)
C7 C8 H8A 109.5
C7 C8 H8B 109.5
H8A C8 H8B 109.5
C7 C8 H8C 109.5
H8A C8 H8C 109.5
H8B C8 H8C 109.5
C10 C9 H9A 109.5
C10 C9 H9B 109.5
H9A C9 H9B 109.5
C10 C9 H9C 109.5
H9A C9 H9C 109.5
H9B C9 H9C 109.5
O3 C10 N3 118.6(6)
O3 C10 C9 122.6(6)
N3 C10 C9 118.8(6)
N3 C11 C12 114.1(5)
N3 C11 C4 112.9(5)
C12 C11 C4 88.6(5)
N3 C11 H11 113.0
C12 C11 H11 113.0
C4 C11 H11 113.0
N4 C12 C11 116.9(5)
N4 C12 C3 119.1(5)
C11 C12 C3 90.0(4)
N4 C12 H12 109.8
C11 C12 H12 109.8
C3 C12 H12 109.8
C14 C13 N4 122.2(6)
C14 C13 H13 118.9
N4 C13 H13 118.9
C13 C14 N3 123.3(6)
C13 C14 H14 118.4
N3 C14 H14 118.4
O4 C15 N4 120.1(6)
O4 C15 C16 121.7(6)
N4 C15 C16 118.2(5)
C15 C16 H16A 109.5
C15 C16 H16B 109.5
H16A C16 H16B 109.5
C15 C16 H16C 109.5
H16A C16 H16C 109.5
H16B C16 H16C 109.5
C18 C17 H17A 109.5
C18 C17 H17B 109.5
H17A C17 H17B 109.5
C18 C17 H17C 109.5
H17A C17 H17C 109.5
H17B C17 H17C 109.5
O5 C18 N5 121.8(6)
O5 C18 C17 121.7(6)
N5 C18 C17 116.5(6)
C20 C19 N5 123.1(6)
C20 C19 H19 118.4
N5 C19 H19 118.4
C19 C20 N6 124.1(6)
C19 C20 H20 117.9
N6 C20 H20 117.9
N6 C21 C22 116.9(5)
N6 C21 C27 119.4(5)
C22 C21 C27 90.3(5)
N6 C21 H21 109.6
C22 C21 H21 109.6
C27 C21 H21 109.6
N5 C22 C21 114.5(5)
N5 C22 C28 113.6(5)
C21 C22 C28 86.7(5)
N5 C22 H22 113.2
C21 C22 H22 113.2
C28 C22 H22 113.2
O6 C23 N6 120.3(6)
O6 C23 C24 123.2(6)
N6 C23 C24 116.5(6)
C23 C24 H24A 109.5
C23 C24 H24B 109.5
H24A C24 H24B 109.5
C23 C24 H24C 109.5
H24A C24 H24C 109.5
H24B C24 H24C 109.5
C26 C25 H25A 109.5
C26 C25 H25B 109.5
H25A C25 H25B 109.5
C26 C25 H25C 109.5
H25A C25 H25C 109.5
H25B C25 H25C 109.5
O7 C26 N7 120.1(6)
O7 C26 C25 122.5(6)
N7 C26 C25 117.4(6)
N7 C27 C28 114.8(5)
N7 C27 C21 114.2(5)
C28 C27 C21 87.4(5)
N7 C27 H27 112.7
C28 C27 H27 112.7
C21 C27 H27 112.7
N8 C28 C27 117.6(5)
N8 C28 C22 117.2(5)
C27 C28 C22 91.2(5)
N8 C28 H28 109.8
C27 C28 H28 109.8
C22 C28 H28 109.8
C30 C29 N8 122.0(6)
C30 C29 H29 119.0
N8 C29 H29 119.0
C29 C30 N7 124.8(6)
C29 C30 H30 117.6
N7 C30 H30 117.6
O8 C31 N8 122.7(6)
O8 C31 C32 121.1(6)
N8 C31 C32 116.2(6)
C31 C32 H32A 109.5
C31 C32 H32B 109.5
H32A C32 H32B 109.5
C31 C32 H32C 109.5
H32A C32 H32C 109.5
H32B C32 H32C 109.5

loop_
_geom_bond_atom_site_label_1
_geom_bond_atom_site_label_2
_geom_bond_distance
O1 C2 1.241(8)
O2 C7 1.234(9)
O3 C10 1.230(8)
O4 C15 1.240(8)
O5 C18 1.215(8)
O6 C23 1.226(8)
O7 C26 1.222(7)
O8 C31 1.209(8)
N1 C2 1.357(8)
N1 C6 1.420(7)
N1 C3 1.458(8)
N2 C7 1.380(9)
N2 C5 1.411(8)
N2 C4 1.420(8)
N3 C10 1.368(8)
N3 C14 1.403(8)
N3 C11 1.466(8)
N4 C13 1.391(8)
N4 C15 1.392(8)
N4 C12 1.434(7)
N5 C18 1.380(8)
N5 C19 1.399(8)
N5 C22 1.454(8)
N6 C23 1.363(8)
N6 C20 1.399(8)
N6 C21 1.455(8)
N7 C26 1.381(8)
N7 C30 1.395(7)
N7 C27 1.470(7)
N8 C31 1.365(9)
N8 C29 1.407(7)
N8 C28 1.453(8)
C1 C2 1.499(9)
C1 H1A 0.9800
C1 H1B 0.9800
C1 H1C 0.9800
C3 C4 1.554(8)
C3 C12 1.578(9)
C3 H3 1.0000
C4 C11 1.581(9)
C4 H4 1.0000
C5 C6 1.316(9)
C5 H5 0.9500
C6 H6 0.9500
C7 C8 1.507(10)
C8 H8A 0.9800
C8 H8B 0.9800
C8 H8C 0.9800
C9 C10 1.485(9)
C9 H9A 0.9800
C9 H9B 0.9800
C9 H9C 0.9800
C11 C12 1.540(8)
C11 H11 1.0000
C12 H12 1.0000
C13 C14 1.325(9)
C13 H13 0.9500
C14 H14 0.9500
C15 C16 1.483(9)
C16 H16A 0.9800
C16 H16B 0.9800
C16 H16C 0.9800
C17 C18 1.512(9)
C17 H17A 0.9800
C17 H17B 0.9800
C17 H17C 0.9800
C19 C20 1.314(9)
C19 H19 0.9500
C20 H20 0.9500
C21 C22 1.549(9)
C21 C27 1.570(9)
C21 H21 1.0000
C22 C28 1.569(9)
C22 H22 1.0000
C23 C24 1.505(9)
C24 H24A 0.9800
C24 H24B 0.9800
C24 H24C 0.9800
C25 C26 1.472(9)
C25 H25A 0.9800
C25 H25B 0.9800
C25 H25C 0.9800
C27 C28 1.526(8)
C27 H27 1.0000
C28 H28 1.0000
C29 C30 1.316(8)
C29 H29 0.9500
C30 H30 0.9500
C31 C32 1.513(9)
C32 H32A 0.9800
C32 H32B 0.9800
C32 H32C 0.9800

loop_
_geom_torsion_atom_site_label_1
_geom_torsion_atom_site_label_2
_geom_torsion_atom_site_label_3
_geom_torsion_atom_site_label_4
_geom_torsion
C6 N1 C2 O1 171.1(6)
C3 N1 C2 O1 -2.7(9)
C6 N1 C2 C1 -8.2(10)
C3 N1 C2 C1 178.1(6)
C2 N1 C3 C4 177.1(6)
C6 N1 C3 C4 3.2(8)
C2 N1 C3 C12 -83.9(7)
C6 N1 C3 C12 102.2(6)
C7 N2 C4 C3 -162.9(6)
C5 N2 C4 C3 28.4(8)
C7 N2 C4 C11 91.3(8)
C5 N2 C4 C11 -77.3(8)
N1 C3 C4 N2 -21.6(8)
C12 C3 C4 N2 -136.7(6)
N1 C3 C4 C11 100.7(6)
C12 C3 C4 C11 -14.5(5)
C7 N2 C5 C6 173.7(7)
C4 N2 C5 C6 -17.4(10)
N2 C5 C6 N1 -1.8(11)
C2 N1 C6 C5 -165.0(7)
C3 N1 C6 C5 8.5(9)
C5 N2 C7 O2 2.2(10)
C4 N2 C7 O2 -166.2(6)
C5 N2 C7 C8 -178.2(6)
C4 N2 C7 C8 13.4(10)
C14 N3 C10 O3 171.6(6)
C11 N3 C10 O3 -3.6(9)
C14 N3 C10 C9 -8.9(9)
C11 N3 C10 C9 175.9(6)
C10 N3 C11 C12 -177.6(5)
C14 N3 C11 C12 7.0(8)
C10 N3 C11 C4 -78.5(7)
C14 N3 C11 C4 106.1(7)
N2 C4 C11 N3 20.7(8)
C3 C4 C11 N3 -100.8(5)
N2 C4 C11 C12 136.3(5)
C3 C4 C11 C12 14.8(5)
C13 N4 C12 C11 27.7(8)
C15 N4 C12 C11 -158.9(5)
C13 N4 C12 C3 -78.8(7)
C15 N4 C12 C3 94.5(7)
N3 C11 C12 N4 -23.2(7)
C4 C11 C12 N4 -137.7(5)
N3 C11 C12 C3 99.9(6)
C4 C11 C12 C3 -14.6(5)
N1 C3 C12 N4 20.7(8)
C4 C3 C12 N4 136.1(5)
N1 C3 C12 C11 -100.5(5)
C4 C3 C12 C11 14.9(5)
C15 N4 C13 C14 171.1(6)
C12 N4 C13 C14 -15.3(9)
N4 C13 C14 N3 -2.3(11)
C10 N3 C14 C13 -169.3(7)
C11 N3 C14 C13 5.9(10)
C13 N4 C15 O4 -3.6(9)
C12 N4 C15 O4 -177.0(6)
C13 N4 C15 C16 177.8(6)
C12 N4 C15 C16 4.4(9)
C19 N5 C18 O5 171.5(6)
C22 N5 C18 O5 -3.8(9)
C19 N5 C18 C17 -8.4(9)
C22 N5 C18 C17 176.3(6)
C18 N5 C19 C20 -169.1(7)
C22 N5 C19 C20 6.0(10)
N5 C19 C20 N6 -3.1(11)
C23 N6 C20 C19 170.4(7)
C21 N6 C20 C19 -14.5(10)
C23 N6 C21 C22 -157.6(6)
C20 N6 C21 C22 27.6(8)
C23 N6 C21 C27 95.4(8)
C20 N6 C21 C27 -79.4(7)
C18 N5 C22 C21 -176.6(5)
C19 N5 C22 C21 7.9(8)
C18 N5 C22 C28 -79.1(7)
C19 N5 C22 C28 105.4(6)
N6 C21 C22 N5 -24.5(8)
C27 C21 C22 N5 99.2(6)
N6 C21 C22 C28 -139.0(6)
C27 C21 C22 C28 -15.4(4)
C20 N6 C23 O6 -1.9(10)
C21 N6 C23 O6 -176.5(6)
C20 N6 C23 C24 177.5(6)
C21 N6 C23 C24 2.9(9)
C30 N7 C26 O7 171.9(6)
C27 N7 C26 O7 0.2(9)
C30 N7 C26 C25 -9.0(10)
C27 N7 C26 C25 179.3(6)
C26 N7 C27 C28 176.2(5)
C30 N7 C27 C28 4.0(8)
C26 N7 C27 C21 -85.0(7)
C30 N7 C27 C21 102.8(6)
N6 C21 C27 N7 21.1(8)
C22 C21 C27 N7 -100.3(5)
N6 C21 C27 C28 137.3(5)
C22 C21 C27 C28 15.8(5)
C31 N8 C28 C27 -160.4(6)
C29 N8 C28 C27 29.2(8)
C31 N8 C28 C22 92.4(8)
C29 N8 C28 C22 -78.0(7)
N7 C27 C28 N8 -21.9(8)
C21 C27 C28 N8 -137.4(6)
N7 C27 C28 C22 99.9(6)
C21 C27 C28 C22 -15.6(5)
N5 C22 C28 N8 22.6(8)
C21 C22 C28 N8 138.0(5)
N5 C22 C28 C27 -99.5(5)
C21 C22 C28 C27 15.8(5)
C31 N8 C29 C30 170.3(6)
C28 N8 C29 C30 -18.9(10)
N8 C29 C30 N7 0.1(11)
C26 N7 C30 C29 -164.2(7)
C27 N7 C30 C29 7.4(10)
C29 N8 C31 O8 0.1(10)
C28 N8 C31 O8 -170.0(7)
C29 N8 C31 C32 -178.3(6)
C28 N8 C31 C32 11.6(10)
